data_7036950
loop_
_publ_author_name
'Gao, Feng'
'Yang, Feng-Lei'
'Zhu, Guang-Zhou'
'Zhao, Yue'

_publ_section_title
;
 Syntheses, structures, and magnetic properties of homodinuclear
 lanthanide complexes based on dinucleating Schiff base ligands.
;
_journal_issue 46
_journal_name_full 'Dalton transactions (Cambridge, England : 2003)'
_journal_page_first 20232
_journal_page_last 20241
_journal_paper_doi 10.1039/c5dt03580e
_journal_volume 44
_journal_year 2015
_chemical_formula_moiety 'C68 H92 Co2 N4 O22 P6 Y2'
_chemical_formula_sum 'C68 H92 Co2 N4 O22 P6 Y2'
_chemical_formula_weight 1798.96
_chemical_name_systematic
; 
 ? 
;
_space_group_IT_number 14
_symmetry_cell_setting monoclinic
_symmetry_space_group_name_Hall '-P 2ybc'
_symmetry_space_group_name_H-M 'P 1 21/c 1'
_atom_sites_solution_hydrogens geom
_atom_sites_solution_primary direct
_atom_sites_solution_secondary difmap
_audit_creation_method SHELXL-97
_audit_update_record
;
2015-09-11 deposited with the CCDC.
2015-10-28 downloaded from the CCDC.
;
_cell_angle_alpha 90.00
_cell_angle_beta 104.523(2)
_cell_angle_gamma 90.00
_cell_formula_units_Z 2
_cell_length_a 16.8336(15)
_cell_length_b 15.6695(14)
_cell_length_c 18.0357(12)
_cell_measurement_reflns_used 5829
_cell_measurement_temperature 123(2)
_cell_measurement_theta_max 27.05
_cell_measurement_theta_min 2.31
_cell_volume 4605.3(7)
_computing_cell_refinement 'Bruker SMART'
_computing_data_collection 'Bruker SMART'
_computing_data_reduction 'Bruker SAINT'
_computing_molecular_graphics 'Bruker SHELXTL'
_computing_publication_material 'Bruker SHELXTL'
_computing_structure_refinement 'Bruker SHELXTL'
_computing_structure_solution 'Bruker SHELXTL'
_diffrn_ambient_temperature 123(2)
_diffrn_measured_fraction_theta_full 0.988
_diffrn_measured_fraction_theta_max 0.988
_diffrn_measurement_device_type 'Bruker APEX II CCD'
_diffrn_measurement_method '\f and \w scans'
_diffrn_radiation_monochromator graphite
_diffrn_radiation_source 'fine-focus sealed tube'
_diffrn_radiation_type MoK\a
_diffrn_radiation_wavelength 0.71073
_diffrn_reflns_av_R_equivalents 0.0163
_diffrn_reflns_av_sigmaI/netI 0.0776
_diffrn_reflns_limit_h_max 21
_diffrn_reflns_limit_h_min -18
_diffrn_reflns_limit_k_max 19
_diffrn_reflns_limit_k_min -15
_diffrn_reflns_limit_l_max 22
_diffrn_reflns_limit_l_min -22
_diffrn_reflns_number 24190
_diffrn_reflns_theta_full 26.37
_diffrn_reflns_theta_max 26.37
_diffrn_reflns_theta_min 1.80
_exptl_absorpt_coefficient_mu 1.768
_exptl_absorpt_correction_T_max 0.6970
_exptl_absorpt_correction_T_min 0.6373
_exptl_absorpt_correction_type multi-scan
_exptl_absorpt_process_details 'SADABS; Bruker, 2000'
_exptl_crystal_colour yellow
_exptl_crystal_density_diffrn 1.297
_exptl_crystal_density_method 'not measured'
_exptl_crystal_description block
_exptl_crystal_F_000 1852
_exptl_crystal_size_max 0.28
_exptl_crystal_size_mid 0.24
_exptl_crystal_size_min 0.22
_refine_diff_density_max 0.325
_refine_diff_density_min -0.326
_refine_diff_density_rms 0.050
_refine_ls_extinction_method none
_refine_ls_goodness_of_fit_ref 1.036
_refine_ls_hydrogen_treatment constr
_refine_ls_matrix_type full
_refine_ls_number_parameters 475
_refine_ls_number_reflns 9321
_refine_ls_number_restraints 0
_refine_ls_restrained_S_all 1.036
_refine_ls_R_factor_all 0.0617
_refine_ls_R_factor_gt 0.0364
_refine_ls_shift/su_max 0.000
_refine_ls_shift/su_mean 0.000
_refine_ls_structure_factor_coef Fsqd
_refine_ls_weighting_details 'calc w=1/[\s^2^(Fo^2^)+(0.025P)^2^+0.22P] where P=(Fo^2^+2Fc^2^)/3'
_refine_ls_weighting_scheme calc
_refine_ls_wR_factor_gt 0.0837
_refine_ls_wR_factor_ref 0.0857
_reflns_number_gt 5446
_reflns_number_total 9321
_reflns_threshold_expression >2sigma(I)
_cod_data_source_file c5dt03580e2.cif
_cod_data_source_block gf77_0m
_cod_depositor_comments
;
The following automatic conversions were performed:

'_symmetry_cell_setting' value 'Monoclinic' changed to 'monoclinic'
according to
/usr/data/users/saulius/crontab/automatic-downloads/rss-feeds/RSC/lib/dictionaries/cif_core.dic
dictionary named 'cif_core.dic' version 2.4.2 from 2011-04-26.

Automatic conversion script
Id: cif_fix_values 3271 2015-04-21 07:52:19Z andrius 

 Adding full bibliography for 7036943--7036951.cif.
;
_cod_original_sg_symbol_H-M P2(1)/c
_cod_database_code 7036950

loop_
_symmetry_equiv_pos_as_xyz
'x, y, z'
'-x, y+1/2, -z+1/2'
'-x, -y, -z'
'x, -y-1/2, z-1/2'

loop_
_atom_site_label
_atom_site_type_symbol
_atom_site_fract_x
_atom_site_fract_y
_atom_site_fract_z
_atom_site_U_iso_or_equiv
_atom_site_adp_type
_atom_site_occupancy
_atom_site_symmetry_multiplicity
_atom_site_calc_flag
_atom_site_refinement_flags
C1 C 0.0102(3) 0.3897(3) 0.4253(3) 0.0763(12) Uani 1 1 d .
H1 H -0.0102 0.4399 0.4472 0.092 Uiso 1 1 calc R
C2 C 0.0708(2) 0.3339(3) 0.4630(2) 0.0734(12) Uani 1 1 d .
H2 H 0.1009 0.3380 0.5170 0.088 Uiso 1 1 calc R
C3 C 0.0821(2) 0.2713(3) 0.4125(3) 0.0763(12) Uani 1 1 d .
H3 H 0.1203 0.2232 0.4255 0.092 Uiso 1 1 calc R
C4 C 0.0296(3) 0.2862(3) 0.3410(2) 0.0800(13) Uani 1 1 d .
H4 H 0.0226 0.2503 0.2953 0.096 Uiso 1 1 calc R
C5 C -0.0155(2) 0.3611(3) 0.3484(3) 0.0817(14) Uani 1 1 d .
H5 H -0.0583 0.3873 0.3077 0.098 Uiso 1 1 calc R
C6 C 0.3038(3) 0.2165(3) 0.3339(2) 0.0888(14) Uani 1 1 d .
H6A H 0.3494 0.2228 0.3787 0.107 Uiso 1 1 calc R
H6B H 0.3183 0.2445 0.2911 0.107 Uiso 1 1 calc R
C7 C 0.2875(3) 0.1241(3) 0.3163(3) 0.1077(16) Uani 1 1 d .
H7A H 0.2722 0.0970 0.3585 0.161 Uiso 1 1 calc R
H7B H 0.3361 0.0976 0.3084 0.161 Uiso 1 1 calc R
H7C H 0.2436 0.1184 0.2709 0.161 Uiso 1 1 calc R
C8 C 0.3469(2) 0.3494(3) 0.5158(2) 0.0894(14) Uani 1 1 d .
H8A H 0.3454 0.4085 0.5316 0.107 Uiso 1 1 calc R
H8B H 0.3842 0.3458 0.4828 0.107 Uiso 1 1 calc R
C9 C 0.3785(3) 0.2964(3) 0.5839(2) 0.1074(17) Uani 1 1 d .
H9A H 0.3551 0.3151 0.6245 0.161 Uiso 1 1 calc R
H9B H 0.4371 0.3015 0.5998 0.161 Uiso 1 1 calc R
H9C H 0.3638 0.2379 0.5719 0.161 Uiso 1 1 calc R
C10 C 0.1665(3) 0.3223(3) 0.1612(2) 0.1014(16) Uani 1 1 d .
H10A H 0.2214 0.3288 0.1939 0.122 Uiso 1 1 calc R
H10B H 0.1569 0.2618 0.1513 0.122 Uiso 1 1 calc R
C11 C 0.1624(3) 0.3650(3) 0.0893(3) 0.1235(19) Uani 1 1 d .
H11A H 0.1067 0.3652 0.0589 0.185 Uiso 1 1 calc R
H11B H 0.1965 0.3356 0.0622 0.185 Uiso 1 1 calc R
H11C H 0.1812 0.4228 0.0991 0.185 Uiso 1 1 calc R
C12 C 0.0001(3) 0.5350(3) 0.1654(2) 0.0923(14) Uani 1 1 d .
H12A H 0.0521 0.5496 0.1546 0.111 Uiso 1 1 calc R
H12B H -0.0190 0.5852 0.1872 0.111 Uiso 1 1 calc R
C13 C -0.0588(3) 0.5156(3) 0.0926(2) 0.0999(16) Uani 1 1 d .
H13A H -0.0457 0.4613 0.0741 0.150 Uiso 1 1 calc R
H13B H -0.0560 0.5591 0.0559 0.150 Uiso 1 1 calc R
H13C H -0.1132 0.5137 0.1003 0.150 Uiso 1 1 calc R
C14 C 0.2099(2) 0.5664(3) 0.56027(19) 0.0778(12) Uani 1 1 d .
H14A H 0.1719 0.6124 0.5618 0.093 Uiso 1 1 calc R
H14B H 0.2540 0.5892 0.5404 0.093 Uiso 1 1 calc R
C15 C 0.2445(3) 0.5336(3) 0.6396(2) 0.0933(14) Uani 1 1 d .
H15A H 0.2109 0.4878 0.6498 0.140 Uiso 1 1 calc R
H15B H 0.2455 0.5788 0.6757 0.140 Uiso 1 1 calc R
H15C H 0.2993 0.5132 0.6442 0.140 Uiso 1 1 calc R
C16 C 0.0663(3) 0.6511(3) 0.3635(3) 0.0945(14) Uani 1 1 d .
H16A H 0.0160 0.6492 0.3230 0.113 Uiso 1 1 calc R
H16B H 0.1113 0.6517 0.3389 0.113 Uiso 1 1 calc R
C17 C 0.0675(3) 0.7333(3) 0.4030(3) 0.1135(17) Uani 1 1 d .
H17A H 0.0244 0.7343 0.4293 0.170 Uiso 1 1 calc R
H17B H 0.0593 0.7787 0.3662 0.170 Uiso 1 1 calc R
H17C H 0.1195 0.7405 0.4394 0.170 Uiso 1 1 calc R
C18 C 0.37567(18) 0.6907(2) 0.43831(17) 0.0444(8) Uani 1 1 d .
H18 H 0.4109 0.7078 0.4843 0.053 Uiso 1 1 calc R
C19 C 0.31675(18) 0.7533(2) 0.39830(17) 0.0433(8) Uani 1 1 d .
C20 C 0.31210(19) 0.8289(2) 0.43686(18) 0.0548(9) Uani 1 1 d .
H20 H 0.3435 0.8359 0.4868 0.066 Uiso 1 1 calc R
C21 C 0.2610(2) 0.8941(2) 0.40129(18) 0.0608(10) Uani 1 1 d .
H21 H 0.2573 0.9443 0.4276 0.073 Uiso 1 1 calc R
C22 C 0.2156(2) 0.8842(2) 0.32692(19) 0.0595(10) Uani 1 1 d .
H22 H 0.1817 0.9281 0.3028 0.071 Uiso 1 1 calc R
C23 C 0.2206(2) 0.8094(2) 0.28822(18) 0.0554(10) Uani 1 1 d .
H23 H 0.1900 0.8037 0.2378 0.067 Uiso 1 1 calc R
C24 C 0.26995(18) 0.7423(2) 0.32261(18) 0.0430(8) Uani 1 1 d .
C25 C 0.48605(19) 0.4682(2) 0.29599(17) 0.0479(9) Uani 1 1 d .
H25 H 0.5396 0.4521 0.3197 0.057 Uiso 1 1 calc R
C26 C 0.4618(2) 0.4625(2) 0.21399(17) 0.0499(9) Uani 1 1 d .
C27 C 0.5208(2) 0.4332(3) 0.17820(18) 0.0645(11) Uani 1 1 d .
H27 H 0.5725 0.4178 0.2074 0.077 Uiso 1 1 calc R
C28 C 0.5027(2) 0.4270(3) 0.09905(19) 0.0703(11) Uani 1 1 d .
H28 H 0.5422 0.4079 0.0750 0.084 Uiso 1 1 calc R
C29 C 0.4263(2) 0.4492(2) 0.05681(19) 0.0667(11) Uani 1 1 d .
H29 H 0.4139 0.4446 0.0037 0.080 Uiso 1 1 calc R
C30 C 0.3671(2) 0.4784(2) 0.09161(18) 0.0571(10) Uani 1 1 d .
H30 H 0.3156 0.4937 0.0619 0.069 Uiso 1 1 calc R
C31 C 0.3842(2) 0.4848(2) 0.17065(17) 0.0487(9) Uani 1 1 d .
C32 C 0.44355(17) 0.5588(2) 0.46103(17) 0.0424(8) Uani 1 1 d .
C33 C 0.47378(18) 0.4955(2) 0.42098(16) 0.0432(8) Uani 1 1 d .
C34 C 0.53023(17) 0.4359(2) 0.45920(16) 0.0446(8) Uani 1 1 d .
H34 H 0.5501 0.3935 0.4325 0.054 Uiso 1 1 calc R
Co1 Co 0.10836(3) 0.38678(3) 0.37100(2) 0.04962(14) Uani 1 1 d .
N1 N 0.38377(14) 0.61469(18) 0.41642(13) 0.0426(7) Uani 1 1 d .
N2 N 0.44093(15) 0.49350(16) 0.34008(13) 0.0422(6) Uani 1 1 d .
O1 O 0.23215(14) 0.25514(16) 0.34770(14) 0.0700(7) Uani 1 1 d .
O2 O 0.27168(14) 0.32638(16) 0.47583(13) 0.0702(7) Uani 1 1 d .
O3 O 0.29361(12) 0.40086(14) 0.35769(12) 0.0536(6) Uani 1 1 d .
O4 O 0.10795(16) 0.35380(17) 0.20173(13) 0.0753(8) Uani 1 1 d .
O5 O 0.01486(14) 0.46846(18) 0.22257(13) 0.0751(8) Uani 1 1 d .
O6 O 0.16604(12) 0.49790(15) 0.24499(11) 0.0558(6) Uani 1 1 d .
O7 O 0.16799(14) 0.50019(16) 0.50965(12) 0.0643(7) Uani 1 1 d .
O8 O 0.07152(14) 0.57241(17) 0.40524(14) 0.0683(7) Uani 1 1 d .
O9 O 0.21907(13) 0.55373(14) 0.40025(12) 0.0560(6) Uani 1 1 d .
O10 O 0.27365(12) 0.67301(14) 0.28297(11) 0.0495(6) Uani 1 1 d .
O11 O 0.32535(13) 0.51408(14) 0.20142(11) 0.0515(6) Uani 1 1 d .
P1 P 0.23428(6) 0.34566(6) 0.38718(5) 0.0527(3) Uani 1 1 d .
P2 P 0.10487(6) 0.43208(7) 0.25680(5) 0.0559(3) Uani 1 1 d .
P3 P 0.14774(5) 0.51045(6) 0.42015(5) 0.0505(2) Uani 1 1 d .
Y1 Y 0.294147(18) 0.53561(2) 0.310793(16) 0.04125(10) Uani 1 1 d .

loop_
_atom_site_aniso_label
_atom_site_aniso_U_11
_atom_site_aniso_U_22
_atom_site_aniso_U_33
_atom_site_aniso_U_23
_atom_site_aniso_U_13
_atom_site_aniso_U_12
C1 0.064(3) 0.073(3) 0.105(4) -0.012(3) 0.043(3) -0.022(2)
C2 0.066(3) 0.093(4) 0.062(3) 0.001(3) 0.018(2) -0.035(3)
C3 0.068(3) 0.061(3) 0.104(3) 0.013(3) 0.029(3) -0.014(2)
C4 0.079(3) 0.090(4) 0.077(3) -0.026(3) 0.030(3) -0.049(3)
C5 0.048(3) 0.097(4) 0.090(3) 0.021(3) -0.001(2) -0.028(2)
C6 0.103(4) 0.062(3) 0.102(3) -0.016(3) 0.029(3) 0.021(3)
C7 0.125(4) 0.073(4) 0.127(4) 0.009(3) 0.036(3) 0.022(3)
C8 0.079(3) 0.101(4) 0.069(3) 0.019(3) -0.019(2) -0.026(3)
C9 0.092(4) 0.114(4) 0.093(3) 0.033(3) -0.020(3) -0.016(3)
C10 0.114(4) 0.119(5) 0.078(3) -0.030(3) 0.036(3) -0.016(3)
C11 0.143(5) 0.110(5) 0.101(4) 0.009(3) 0.000(3) -0.023(3)
C12 0.079(3) 0.093(4) 0.091(3) 0.014(3) -0.005(3) 0.013(3)
C13 0.112(4) 0.113(4) 0.066(3) 0.018(3) 0.004(3) -0.008(3)
C14 0.085(3) 0.086(3) 0.064(3) -0.015(2) 0.020(2) -0.021(2)
C15 0.103(4) 0.113(4) 0.060(3) -0.016(3) 0.013(2) 0.007(3)
C16 0.106(4) 0.073(4) 0.115(4) 0.011(3) 0.047(3) 0.027(3)
C17 0.154(5) 0.092(4) 0.108(4) 0.011(3) 0.058(3) 0.011(3)
C18 0.039(2) 0.049(2) 0.0416(18) 0.0061(17) 0.0036(15) 0.0047(16)
C19 0.040(2) 0.043(2) 0.0442(19) 0.0070(17) 0.0064(15) 0.0059(15)
C20 0.051(2) 0.054(3) 0.051(2) 0.0081(19) -0.0038(16) 0.0133(18)
C21 0.070(3) 0.047(2) 0.055(2) -0.0070(18) -0.0024(19) 0.0154(19)
C22 0.066(3) 0.054(3) 0.051(2) 0.0092(19) 0.0010(18) 0.0192(19)
C23 0.055(2) 0.061(3) 0.045(2) 0.0118(19) 0.0035(17) 0.0152(18)
C24 0.0393(19) 0.044(2) 0.0449(19) 0.0101(17) 0.0087(16) 0.0073(16)
C25 0.041(2) 0.057(2) 0.0456(19) 0.0111(17) 0.0101(16) 0.0117(17)
C26 0.046(2) 0.060(3) 0.0436(19) 0.0096(18) 0.0120(17) 0.0127(18)
C27 0.062(3) 0.086(3) 0.046(2) 0.009(2) 0.0139(18) 0.020(2)
C28 0.069(3) 0.093(3) 0.055(2) -0.001(2) 0.026(2) 0.028(2)
C29 0.077(3) 0.078(3) 0.045(2) 0.010(2) 0.013(2) 0.016(2)
C30 0.060(2) 0.070(3) 0.0411(19) 0.0089(18) 0.0124(18) 0.0170(19)
C31 0.053(2) 0.054(2) 0.0389(19) 0.0068(17) 0.0105(17) 0.0083(17)
C32 0.0326(18) 0.049(2) 0.0415(18) 0.0116(16) 0.0021(15) 0.0048(15)
C33 0.0349(19) 0.051(2) 0.0376(17) 0.0076(16) -0.0029(15) 0.0075(15)
C34 0.0348(19) 0.047(2) 0.0448(18) 0.0065(17) -0.0044(15) 0.0063(15)
Co1 0.0441(3) 0.0535(3) 0.0504(3) -0.0056(2) 0.0101(2) -0.0117(2)
N1 0.0347(15) 0.0470(19) 0.0380(14) 0.0079(13) -0.0058(11) 0.0095(13)
N2 0.0403(16) 0.0472(18) 0.0368(14) 0.0069(13) 0.0054(12) 0.0077(12)
O1 0.0652(17) 0.0540(18) 0.0929(18) -0.0097(14) 0.0235(14) 0.0041(13)
O2 0.0525(16) 0.0787(19) 0.0671(16) 0.0272(14) -0.0080(12) -0.0136(13)
O3 0.0470(14) 0.0496(16) 0.0661(14) 0.0171(12) 0.0180(11) 0.0097(11)
O4 0.0842(19) 0.082(2) 0.0613(15) -0.0246(15) 0.0205(14) -0.0245(15)
O5 0.0518(16) 0.106(2) 0.0616(15) 0.0055(16) 0.0020(12) -0.0031(14)
O6 0.0441(14) 0.0734(18) 0.0440(13) 0.0127(12) -0.0002(10) -0.0029(12)
O7 0.0709(17) 0.0735(18) 0.0477(13) -0.0114(13) 0.0137(12) -0.0236(13)
O8 0.0642(17) 0.0574(18) 0.0883(18) 0.0105(15) 0.0286(14) 0.0103(13)
O9 0.0557(15) 0.0568(17) 0.0597(14) -0.0191(12) 0.0227(12) -0.0178(11)
O10 0.0472(14) 0.0495(16) 0.0420(12) 0.0093(12) -0.0073(10) 0.0091(11)
O11 0.0480(14) 0.0643(17) 0.0404(12) 0.0070(11) 0.0075(11) 0.0132(11)
P1 0.0513(6) 0.0479(6) 0.0581(6) 0.0107(5) 0.0123(5) -0.0046(4)
P2 0.0462(6) 0.0667(7) 0.0458(5) -0.0065(5) -0.0050(4) -0.0131(5)
P3 0.0481(6) 0.0554(7) 0.0497(5) -0.0084(5) 0.0156(4) -0.0086(5)
Y1 0.03663(18) 0.0472(2) 0.03754(17) 0.00734(16) 0.00480(13) 0.00611(15)

loop_
_atom_type_symbol
_atom_type_description
_atom_type_scat_dispersion_real
_atom_type_scat_dispersion_imag
_atom_type_scat_source
C C 0.0033 0.0016 'International Tables Vol C Tables 4.2.6.8 and 6.1.1.4'
H H 0.0000 0.0000 'International Tables Vol C Tables 4.2.6.8 and 6.1.1.4'
N N 0.0061 0.0033 'International Tables Vol C Tables 4.2.6.8 and 6.1.1.4'
O O 0.0106 0.0060 'International Tables Vol C Tables 4.2.6.8 and 6.1.1.4'
P P 0.1023 0.0942 'International Tables Vol C Tables 4.2.6.8 and 6.1.1.4'
Co Co 0.3494 0.9721 'International Tables Vol C Tables 4.2.6.8 and 6.1.1.4'
Y Y -2.7962 3.5667 'International Tables Vol C Tables 4.2.6.8 and 6.1.1.4'

loop_
_geom_angle_atom_site_label_1
_geom_angle_atom_site_label_2
_geom_angle_atom_site_label_3
_geom_angle
_geom_angle_site_symmetry_1
_geom_angle_site_symmetry_3
C2 C1 C5 106.7(4) . .
C2 C1 Co1 69.5(2) . .
C5 C1 Co1 67.9(2) . .
C2 C1 H1 126.7 . .
C5 C1 H1 126.7 . .
Co1 C1 H1 126.7 . .
C3 C2 C1 109.3(4) . .
C3 C2 Co1 68.9(2) . .
C1 C2 Co1 72.0(2) . .
C3 C2 H2 125.4 . .
C1 C2 H2 125.4 . .
Co1 C2 H2 125.4 . .
C2 C3 C4 109.4(4) . .
C2 C3 Co1 72.1(2) . .
C4 C3 Co1 70.0(2) . .
C2 C3 H3 125.3 . .
C4 C3 H3 125.3 . .
Co1 C3 H3 125.3 . .
C3 C4 C5 106.4(4) . .
C3 C4 Co1 70.4(2) . .
C5 C4 Co1 70.4(2) . .
C3 C4 H4 126.8 . .
C5 C4 H4 126.8 . .
Co1 C4 H4 126.8 . .
C1 C5 C4 108.3(4) . .
C1 C5 Co1 72.5(2) . .
C4 C5 Co1 69.1(2) . .
C1 C5 H5 125.8 . .
C4 C5 H5 125.8 . .
Co1 C5 H5 125.8 . .
O1 C6 C7 109.2(4) . .
O1 C6 H6A 109.8 . .
C7 C6 H6A 109.8 . .
O1 C6 H6B 109.8 . .
C7 C6 H6B 109.8 . .
H6A C6 H6B 108.3 . .
C6 C7 H7A 109.5 . .
C6 C7 H7B 109.5 . .
H7A C7 H7B 109.5 . .
C6 C7 H7C 109.5 . .
H7A C7 H7C 109.5 . .
H7B C7 H7C 109.5 . .
O2 C8 C9 113.1(3) . .
O2 C8 H8A 109.0 . .
C9 C8 H8A 109.0 . .
O2 C8 H8B 109.0 . .
C9 C8 H8B 109.0 . .
H8A C8 H8B 107.8 . .
C8 C9 H9A 109.5 . .
C8 C9 H9B 109.5 . .
H9A C9 H9B 109.5 . .
C8 C9 H9C 109.5 . .
H9A C9 H9C 109.5 . .
H9B C9 H9C 109.5 . .
C11 C10 O4 114.1(4) . .
C11 C10 H10A 108.7 . .
O4 C10 H10A 108.7 . .
C11 C10 H10B 108.7 . .
O4 C10 H10B 108.7 . .
H10A C10 H10B 107.6 . .
C10 C11 H11A 109.5 . .
C10 C11 H11B 109.5 . .
H11A C11 H11B 109.5 . .
C10 C11 H11C 109.5 . .
H11A C11 H11C 109.5 . .
H11B C11 H11C 109.5 . .
O5 C12 C13 116.6(4) . .
O5 C12 H12A 108.1 . .
C13 C12 H12A 108.1 . .
O5 C12 H12B 108.1 . .
C13 C12 H12B 108.1 . .
H12A C12 H12B 107.3 . .
C12 C13 H13A 109.5 . .
C12 C13 H13B 109.5 . .
H13A C13 H13B 109.5 . .
C12 C13 H13C 109.5 . .
H13A C13 H13C 109.5 . .
H13B C13 H13C 109.5 . .
O7 C14 C15 111.7(3) . .
O7 C14 H14A 109.3 . .
C15 C14 H14A 109.3 . .
O7 C14 H14B 109.3 . .
C15 C14 H14B 109.3 . .
H14A C14 H14B 107.9 . .
C14 C15 H15A 109.5 . .
C14 C15 H15B 109.5 . .
H15A C15 H15B 109.5 . .
C14 C15 H15C 109.5 . .
H15A C15 H15C 109.5 . .
H15B C15 H15C 109.5 . .
O8 C16 C17 120.5(4) . .
O8 C16 H16A 107.2 . .
C17 C16 H16A 107.2 . .
O8 C16 H16B 107.2 . .
C17 C16 H16B 107.2 . .
H16A C16 H16B 106.8 . .
C16 C17 H17A 109.5 . .
C16 C17 H17B 109.5 . .
H17A C17 H17B 109.5 . .
C16 C17 H17C 109.5 . .
H17A C17 H17C 109.5 . .
H17B C17 H17C 109.5 . .
N1 C18 C19 126.2(3) . .
N1 C18 H18 116.9 . .
C19 C18 H18 116.9 . .
C20 C19 C24 120.2(3) . .
C20 C19 C18 116.5(3) . .
C24 C19 C18 123.1(3) . .
C21 C20 C19 120.3(3) . .
C21 C20 H20 119.9 . .
C19 C20 H20 119.9 . .
C22 C21 C20 119.9(3) . .
C22 C21 H21 120.1 . .
C20 C21 H21 120.1 . .
C21 C22 C23 120.0(3) . .
C21 C22 H22 120.0 . .
C23 C22 H22 120.0 . .
C22 C23 C24 121.6(3) . .
C22 C23 H23 119.2 . .
C24 C23 H23 119.2 . .
O10 C24 C23 119.3(3) . .
O10 C24 C19 122.7(3) . .
C23 C24 C19 118.0(3) . .
N2 C25 C26 126.4(3) . .
N2 C25 H25 116.8 . .
C26 C25 H25 116.8 . .
C31 C26 C27 120.1(3) . .
C31 C26 C25 123.3(3) . .
C27 C26 C25 116.5(3) . .
C28 C27 C26 120.2(3) . .
C28 C27 H27 119.9 . .
C26 C27 H27 119.9 . .
C29 C28 C27 119.3(3) . .
C29 C28 H28 120.3 . .
C27 C28 H28 120.3 . .
C28 C29 C30 121.1(3) . .
C28 C29 H29 119.5 . .
C30 C29 H29 119.5 . .
C29 C30 C31 120.3(3) . .
C29 C30 H30 119.9 . .
C31 C30 H30 119.9 . .
O11 C31 C30 118.0(3) . .
O11 C31 C26 123.0(3) . .
C30 C31 C26 119.0(3) . .
C33 C32 C34 120.9(3) . 3_666
C33 C32 N1 116.3(3) . .
C34 C32 N1 122.8(3) 3_666 .
C34 C33 C32 121.0(3) . .
C34 C33 N2 122.4(3) . .
C32 C33 N2 116.6(3) . .
C33 C34 C32 118.2(3) . 3_666
C33 C34 H34 120.9 . .
C32 C34 H34 120.9 3_666 .
C4 Co1 C3 39.68(15) . .
C4 Co1 C5 40.55(16) . .
C3 Co1 C5 66.44(17) . .
C4 Co1 C2 66.36(15) . .
C3 Co1 C2 39.05(15) . .
C5 Co1 C2 65.66(15) . .
C4 Co1 C1 67.07(16) . .
C3 Co1 C1 65.58(16) . .
C5 Co1 C1 39.62(15) . .
C2 Co1 C1 38.44(14) . .
C4 Co1 P1 110.77(16) . .
C3 Co1 P1 88.92(12) . .
C5 Co1 P1 151.23(16) . .
C2 Co1 P1 104.81(13) . .
C1 Co1 P1 142.56(14) . .
C4 Co1 P3 155.61(14) . .
C3 Co1 P3 135.49(15) . .
C5 Co1 P3 116.51(16) . .
C2 Co1 P3 98.77(13) . .
C1 Co1 P3 89.17(12) . .
P1 Co1 P3 91.28(4) . .
C4 Co1 P2 98.03(13) . .
C3 Co1 P2 132.86(15) . .
C5 Co1 P2 95.19(12) . .
C2 Co1 P2 160.73(11) . .
C1 Co1 P2 126.39(14) . .
P1 Co1 P2 91.03(4) . .
P3 Co1 P2 91.64(4) . .
C18 N1 C32 121.1(3) . .
C18 N1 Y1 128.44(19) . .
C32 N1 Y1 109.8(2) . .
C25 N2 C33 120.0(3) . .
C25 N2 Y1 131.1(2) . .
C33 N2 Y1 108.78(19) . .
C6 O1 P1 122.3(2) . .
C8 O2 P1 124.8(2) . .
P1 O3 Y1 136.45(12) . .
C10 O4 P2 135.3(3) . .
C12 O5 P2 120.8(2) . .
P2 O6 Y1 134.28(12) . .
C14 O7 P3 121.4(2) . .
C16 O8 P3 124.0(2) . .
P3 O9 Y1 136.48(12) . .
C24 O10 Y1 135.01(18) . .
C31 O11 Y1 143.04(18) . .
O3 P1 O1 107.23(13) . .
O3 P1 O2 109.34(12) . .
O1 P1 O2 103.89(14) . .
O3 P1 Co1 119.49(9) . .
O1 P1 Co1 107.16(10) . .
O2 P1 Co1 108.60(10) . .
O6 P2 O4 108.01(14) . .
O6 P2 O5 108.50(14) . .
O4 P2 O5 102.20(13) . .
O6 P2 Co1 120.09(9) . .
O4 P2 Co1 110.16(11) . .
O5 P2 Co1 106.41(10) . .
O9 P3 O7 108.16(13) . .
O9 P3 O8 110.29(15) . .
O7 P3 O8 101.28(14) . .
O9 P3 Co1 119.24(9) . .
O7 P3 Co1 107.11(10) . .
O8 P3 Co1 109.19(11) . .
O11 Y1 O10 90.26(8) . .
O11 Y1 O6 84.25(8) . .
O10 Y1 O6 93.50(8) . .
O11 Y1 O3 102.48(8) . .
O10 Y1 O3 165.92(8) . .
O6 Y1 O3 81.99(8) . .
O11 Y1 O9 161.32(7) . .
O10 Y1 O9 87.55(8) . .
O6 Y1 O9 77.38(7) . .
O3 Y1 O9 78.46(8) . .
O11 Y1 N1 122.56(8) . .
O10 Y1 N1 73.46(8) . .
O6 Y1 N1 149.29(8) . .
O3 Y1 N1 103.85(8) . .
O9 Y1 N1 74.45(8) . .
O11 Y1 N2 72.55(8) . .
O10 Y1 N2 113.34(8) . .
O6 Y1 N2 143.95(9) . .
O3 Y1 N2 76.75(8) . .
O9 Y1 N2 125.13(8) . .
N1 Y1 N2 65.35(8) . .

loop_
_geom_bond_atom_site_label_1
_geom_bond_atom_site_label_2
_geom_bond_distance
_geom_bond_site_symmetry_2
C1 C2 1.387(5) .
C1 C5 1.418(5) .
C1 Co1 2.121(4) .
C1 H1 0.9800 .
C2 C3 1.384(5) .
C2 Co1 2.090(4) .
C2 H2 0.9800 .
C3 C4 1.389(5) .
C3 Co1 2.049(4) .
C3 H3 0.9800 .
C4 C5 1.422(6) .
C4 Co1 2.044(4) .
C4 H4 0.9800 .
C5 Co1 2.060(4) .
C5 H5 0.9800 .
C6 O1 1.426(4) .
C6 C7 1.493(6) .
C6 H6A 0.9700 .
C6 H6B 0.9700 .
C7 H7A 0.9600 .
C7 H7B 0.9600 .
C7 H7C 0.9600 .
C8 O2 1.339(4) .
C8 C9 1.468(5) .
C8 H8A 0.9700 .
C8 H8B 0.9700 .
C9 H9A 0.9600 .
C9 H9B 0.9600 .
C9 H9C 0.9600 .
C10 C11 1.445(5) .
C10 O4 1.453(4) .
C10 H10A 0.9700 .
C10 H10B 0.9700 .
C11 H11A 0.9600 .
C11 H11B 0.9600 .
C11 H11C 0.9600 .
C12 O5 1.443(4) .
C12 C13 1.464(5) .
C12 H12A 0.9700 .
C12 H12B 0.9700 .
C13 H13A 0.9600 .
C13 H13B 0.9600 .
C13 H13C 0.9600 .
C14 O7 1.444(4) .
C14 C15 1.494(5) .
C14 H14A 0.9700 .
C14 H14B 0.9700 .
C15 H15A 0.9600 .
C15 H15B 0.9600 .
C15 H15C 0.9600 .
C16 O8 1.436(4) .
C16 C17 1.468(5) .
C16 H16A 0.9700 .
C16 H16B 0.9700 .
C17 H17A 0.9600 .
C17 H17B 0.9600 .
C17 H17C 0.9600 .
C18 N1 1.273(4) .
C18 C19 1.452(4) .
C18 H18 0.9300 .
C19 C20 1.386(4) .
C19 C24 1.405(4) .
C20 C21 1.385(4) .
C20 H20 0.9300 .
C21 C22 1.375(4) .
C21 H21 0.9300 .
C22 C23 1.378(4) .
C22 H22 0.9300 .
C23 C24 1.386(4) .
C23 H23 0.9300 .
C24 O10 1.310(4) .
C25 N2 1.292(3) .
C25 C26 1.435(4) .
C25 H25 0.9300 .
C26 C31 1.388(4) .
C26 C27 1.391(4) .
C27 C28 1.386(4) .
C27 H27 0.9300 .
C28 C29 1.365(4) .
C28 H28 0.9300 .
C29 C30 1.382(4) .
C29 H29 0.9300 .
C30 C31 1.386(4) .
C30 H30 0.9300 .
C31 O11 1.333(4) .
C32 C33 1.396(4) .
C32 C34 1.397(4) 3_666
C32 N1 1.422(3) .
C33 C34 1.386(4) .
C33 N2 1.425(3) .
C34 C32 1.398(4) 3_666
C34 H34 0.9300 .
Co1 P1 2.1641(10) .
Co1 P3 2.1646(10) .
Co1 P2 2.1653(10) .
N1 Y1 2.449(2) .
N2 Y1 2.483(2) .
O1 P1 1.584(3) .
O2 P1 1.593(2) .
O3 P1 1.515(2) .
O3 Y1 2.275(2) .
O4 P2 1.587(3) .
O5 P2 1.591(2) .
O6 P2 1.510(2) .
O6 Y1 2.264(2) .
O7 P3 1.572(2) .
O8 P3 1.577(2) .
O9 P3 1.499(2) .
O9 Y1 2.303(2) .
O10 Y1 2.218(2) .
O11 Y1 2.191(2) .

loop_
_geom_torsion_atom_site_label_1
_geom_torsion_atom_site_label_2
_geom_torsion_atom_site_label_3
_geom_torsion_atom_site_label_4
_geom_torsion
_geom_torsion_site_symmetry_1
_geom_torsion_site_symmetry_4
C5 C1 C2 C3 -1.1(4) . .
Co1 C1 C2 C3 -59.0(3) . .
C5 C1 C2 Co1 57.9(3) . .
C1 C2 C3 C4 0.6(5) . .
Co1 C2 C3 C4 -60.3(3) . .
C1 C2 C3 Co1 60.9(3) . .
C2 C3 C4 C5 0.1(4) . .
Co1 C3 C4 C5 -61.5(3) . .
C2 C3 C4 Co1 61.6(3) . .
C2 C1 C5 C4 1.2(4) . .
Co1 C1 C5 C4 60.1(3) . .
C2 C1 C5 Co1 -59.0(3) . .
C3 C4 C5 C1 -0.8(4) . .
Co1 C4 C5 C1 -62.3(3) . .
C3 C4 C5 Co1 61.5(3) . .
N1 C18 C19 C20 172.6(3) . .
N1 C18 C19 C24 -11.6(5) . .
C24 C19 C20 C21 0.4(5) . .
C18 C19 C20 C21 176.3(3) . .
C19 C20 C21 C22 -1.1(6) . .
C20 C21 C22 C23 0.6(6) . .
C21 C22 C23 C24 0.6(6) . .
C22 C23 C24 O10 -178.8(3) . .
C22 C23 C24 C19 -1.3(5) . .
C20 C19 C24 O10 178.2(3) . .
C18 C19 C24 O10 2.6(5) . .
C20 C19 C24 C23 0.8(5) . .
C18 C19 C24 C23 -174.8(3) . .
N2 C25 C26 C31 0.4(6) . .
N2 C25 C26 C27 -179.9(3) . .
C31 C26 C27 C28 0.6(6) . .
C25 C26 C27 C28 -179.1(3) . .
C26 C27 C28 C29 -0.5(6) . .
C27 C28 C29 C30 0.6(6) . .
C28 C29 C30 C31 -0.6(6) . .
C29 C30 C31 O11 179.4(3) . .
C29 C30 C31 C26 0.7(5) . .
C27 C26 C31 O11 -179.3(3) . .
C25 C26 C31 O11 0.4(5) . .
C27 C26 C31 C30 -0.7(5) . .
C25 C26 C31 C30 179.0(3) . .
C34 C32 C33 C34 0.4(5) 3_666 .
N1 C32 C33 C34 -177.9(3) . .
C34 C32 C33 N2 177.7(3) 3_666 .
N1 C32 C33 N2 -0.5(4) . .
C32 C33 C34 C32 -0.4(5) . 3_666
N2 C33 C34 C32 -177.6(3) . 3_666
C5 C4 Co1 C3 116.5(4) . .
C3 C4 Co1 C5 -116.5(4) . .
C3 C4 Co1 C2 -36.9(2) . .
C5 C4 Co1 C2 79.6(3) . .
C3 C4 Co1 C1 -78.9(3) . .
C5 C4 Co1 C1 37.6(2) . .
C3 C4 Co1 P1 60.7(3) . .
C5 C4 Co1 P1 177.2(2) . .
C3 C4 Co1 P3 -92.7(5) . .
C5 C4 Co1 P3 23.8(5) . .
C3 C4 Co1 P2 154.9(3) . .
C5 C4 Co1 P2 -88.6(3) . .
C2 C3 Co1 C4 -119.3(4) . .
C2 C3 Co1 C5 -79.9(3) . .
C4 C3 Co1 C5 39.4(2) . .
C4 C3 Co1 C2 119.3(4) . .
C2 C3 Co1 C1 -36.3(2) . .
C4 C3 Co1 C1 82.9(3) . .
C2 C3 Co1 P1 115.4(2) . .
C4 C3 Co1 P1 -125.3(3) . .
C2 C3 Co1 P3 24.7(3) . .
C4 C3 Co1 P3 144.0(3) . .
C2 C3 Co1 P2 -154.2(2) . .
C4 C3 Co1 P2 -34.9(3) . .
C1 C5 Co1 C4 118.2(4) . .
C1 C5 Co1 C3 79.6(3) . .
C4 C5 Co1 C3 -38.6(2) . .
C1 C5 Co1 C2 36.7(3) . .
C4 C5 Co1 C2 -81.5(3) . .
C4 C5 Co1 C1 -118.2(4) . .
C1 C5 Co1 P1 112.8(4) . .
C4 C5 Co1 P1 -5.4(4) . .
C1 C5 Co1 P3 -51.1(3) . .
C4 C5 Co1 P3 -169.3(2) . .
C1 C5 Co1 P2 -145.5(3) . .
C4 C5 Co1 P2 96.3(3) . .
C3 C2 Co1 C4 37.4(2) . .
C1 C2 Co1 C4 -82.4(3) . .
C1 C2 Co1 C3 -119.8(4) . .
C3 C2 Co1 C5 82.0(3) . .
C1 C2 Co1 C5 -37.8(3) . .
C3 C2 Co1 C1 119.8(4) . .
C3 C2 Co1 P1 -69.1(2) . .
C1 C2 Co1 P1 171.1(2) . .
C3 C2 Co1 P3 -162.8(2) . .
C1 C2 Co1 P3 77.4(3) . .
C3 C2 Co1 P2 75.3(6) . .
C1 C2 Co1 P2 -44.6(6) . .
C2 C1 Co1 C4 80.4(3) . .
C5 C1 Co1 C4 -38.5(3) . .
C2 C1 Co1 C3 36.9(2) . .
C5 C1 Co1 C3 -82.0(3) . .
C2 C1 Co1 C5 118.8(4) . .
C5 C1 Co1 C2 -118.8(4) . .
C2 C1 Co1 P1 -14.3(4) . .
C5 C1 Co1 P1 -133.1(3) . .
C2 C1 Co1 P3 -105.3(3) . .
C5 C1 Co1 P3 135.9(3) . .
C2 C1 Co1 P2 163.3(2) . .
C5 C1 Co1 P2 44.4(3) . .
C19 C18 N1 C32 -179.5(3) . .
C19 C18 N1 Y1 -9.6(5) . .
C33 C32 N1 C18 -152.0(3) . .
C34 C32 N1 C18 29.8(5) 3_666 .
C33 C32 N1 Y1 36.4(3) . .
C34 C32 N1 Y1 -141.8(3) 3_666 .
C26 C25 N2 C33 179.8(3) . .
C26 C25 N2 Y1 3.9(5) . .
C34 C33 N2 C25 -34.3(5) . .
C32 C33 N2 C25 148.4(3) . .
C34 C33 N2 Y1 142.5(3) . .
C32 C33 N2 Y1 -34.8(3) . .
C7 C6 O1 P1 164.8(3) . .
C9 C8 O2 P1 -156.4(3) . .
C11 C10 O4 P2 -82.0(5) . .
C13 C12 O5 P2 122.2(4) . .
C15 C14 O7 P3 -162.9(3) . .
C17 C16 O8 P3 -111.5(4) . .
C23 C24 O10 Y1 -149.8(2) . .
C19 C24 O10 Y1 32.8(5) . .
C30 C31 O11 Y1 173.7(2) . .
C26 C31 O11 Y1 -7.6(6) . .
Y1 O3 P1 O1 133.27(18) . .
Y1 O3 P1 O2 -114.69(19) . .
Y1 O3 P1 Co1 11.2(2) . .
C6 O1 P1 O3 37.8(3) . .
C6 O1 P1 O2 -77.9(3) . .
C6 O1 P1 Co1 167.2(3) . .
C8 O2 P1 O3 -5.3(4) . .
C8 O2 P1 O1 108.9(3) . .
C8 O2 P1 Co1 -137.3(3) . .
C4 Co1 P1 O3 138.97(17) . .
C3 Co1 P1 O3 172.83(18) . .
C5 Co1 P1 O3 142.7(3) . .
C2 Co1 P1 O3 -151.11(17) . .
C1 Co1 P1 O3 -142.0(2) . .
P3 Co1 P1 O3 -51.68(11) . .
P2 Co1 P1 O3 39.98(11) . .
C4 Co1 P1 O1 16.91(17) . .
C3 Co1 P1 O1 50.77(18) . .
C5 Co1 P1 O1 20.7(3) . .
C2 Co1 P1 O1 86.83(17) . .
C1 Co1 P1 O1 96.0(2) . .
P3 Co1 P1 O1 -173.74(11) . .
P2 Co1 P1 O1 -82.08(11) . .
C4 Co1 P1 O2 -94.75(17) . .
C3 Co1 P1 O2 -60.89(18) . .
C5 Co1 P1 O2 -91.0(3) . .
C2 Co1 P1 O2 -24.83(17) . .
C1 Co1 P1 O2 -15.7(2) . .
P3 Co1 P1 O2 74.60(11) . .
P2 Co1 P1 O2 166.26(11) . .
Y1 O6 P2 O4 -101.66(19) . .
Y1 O6 P2 O5 148.27(17) . .
Y1 O6 P2 Co1 25.7(2) . .
C10 O4 P2 O6 19.5(4) . .
C10 O4 P2 O5 133.8(4) . .
C10 O4 P2 Co1 -113.4(4) . .
C12 O5 P2 O6 21.9(3) . .
C12 O5 P2 O4 -92.0(3) . .
C12 O5 P2 Co1 152.5(3) . .
C4 Co1 P2 O6 -168.54(19) . .
C3 Co1 P2 O6 -146.87(19) . .
C5 Co1 P2 O6 150.7(2) . .
C2 Co1 P2 O6 156.9(5) . .
C1 Co1 P2 O6 124.09(18) . .
P1 Co1 P2 O6 -57.39(12) . .
P3 Co1 P2 O6 33.92(12) . .
C4 Co1 P2 O4 -42.15(19) . .
C3 Co1 P2 O4 -20.5(2) . .
C5 Co1 P2 O4 -82.89(19) . .
C2 Co1 P2 O4 -76.7(5) . .
C1 Co1 P2 O4 -109.53(18) . .
P1 Co1 P2 O4 69.00(11) . .
P3 Co1 P2 O4 160.30(11) . .
C4 Co1 P2 O5 67.90(19) . .
C3 Co1 P2 O5 89.6(2) . .
C5 Co1 P2 O5 27.2(2) . .
C2 Co1 P2 O5 33.3(5) . .
C1 Co1 P2 O5 0.52(19) . .
P1 Co1 P2 O5 179.04(11) . .
P3 Co1 P2 O5 -89.65(11) . .
Y1 O9 P3 O7 135.29(19) . .
Y1 O9 P3 O8 -114.8(2) . .
Y1 O9 P3 Co1 12.7(2) . .
C14 O7 P3 O9 39.0(3) . .
C14 O7 P3 O8 -77.0(3) . .
C14 O7 P3 Co1 168.7(3) . .
C16 O8 P3 O9 12.3(3) . .
C16 O8 P3 O7 126.6(3) . .
C16 O8 P3 Co1 -120.6(3) . .
C4 Co1 P3 O9 -163.9(4) . .
C3 Co1 P3 O9 130.6(2) . .
C5 Co1 P3 O9 -146.88(17) . .
C2 Co1 P3 O9 146.01(17) . .
C1 Co1 P3 O9 -176.63(18) . .
P1 Co1 P3 O9 40.81(12) . .
P2 Co1 P3 O9 -50.25(12) . .
C4 Co1 P3 O7 73.0(4) . .
C3 Co1 P3 O7 7.5(2) . .
C5 Co1 P3 O7 90.02(17) . .
C2 Co1 P3 O7 22.92(17) . .
C1 Co1 P3 O7 60.27(18) . .
P1 Co1 P3 O7 -82.28(11) . .
P2 Co1 P3 O7 -173.35(11) . .
C4 Co1 P3 O8 -35.9(4) . .
C3 Co1 P3 O8 -101.4(2) . .
C5 Co1 P3 O8 -18.88(17) . .
C2 Co1 P3 O8 -85.98(17) . .
C1 Co1 P3 O8 -48.62(17) . .
P1 Co1 P3 O8 168.82(11) . .
P2 Co1 P3 O8 77.75(11) . .
C31 O11 Y1 O10 122.8(4) . .
C31 O11 Y1 O6 -143.7(4) . .
C31 O11 Y1 O3 -63.3(4) . .
C31 O11 Y1 O9 -154.1(3) . .
C31 O11 Y1 N1 52.4(4) . .
C31 O11 Y1 N2 8.3(3) . .
C24 O10 Y1 O11 -161.5(3) . .
C24 O10 Y1 O6 114.3(3) . .
C24 O10 Y1 O3 43.5(4) . .
C24 O10 Y1 O9 37.1(3) . .
C24 O10 Y1 N1 -37.4(3) . .
C24 O10 Y1 N2 -90.4(3) . .
P2 O6 Y1 O11 125.9(2) . .
P2 O6 Y1 O10 -144.18(19) . .
P2 O6 Y1 O3 22.41(19) . .
P2 O6 Y1 O9 -57.48(19) . .
P2 O6 Y1 N1 -81.3(3) . .
P2 O6 Y1 N2 76.5(2) . .
P1 O3 Y1 O11 -126.44(18) . .
P1 O3 Y1 O10 27.9(4) . .
P1 O3 Y1 O6 -44.19(18) . .
P1 O3 Y1 O9 34.48(18) . .
P1 O3 Y1 N1 105.08(19) . .
P1 O3 Y1 N2 165.1(2) . .
P3 O9 Y1 O11 45.8(4) . .
P3 O9 Y1 O10 129.3(2) . .
P3 O9 Y1 O6 35.2(2) . .
P3 O9 Y1 O3 -49.1(2) . .
P3 O9 Y1 N1 -157.2(2) . .
P3 O9 Y1 N2 -113.6(2) . .
C18 N1 Y1 O11 103.8(3) . .
C32 N1 Y1 O11 -85.4(2) . .
C18 N1 Y1 O10 24.4(3) . .
C32 N1 Y1 O10 -164.8(2) . .
C18 N1 Y1 O6 -43.6(3) . .
C32 N1 Y1 O6 127.2(2) . .
C18 N1 Y1 O3 -141.3(3) . .
C32 N1 Y1 O3 29.5(2) . .
C18 N1 Y1 O9 -67.7(3) . .
C32 N1 Y1 O9 103.1(2) . .
C18 N1 Y1 N2 150.6(3) . .
C32 N1 Y1 N2 -38.62(19) . .
C25 N2 Y1 O11 -5.9(3) . .
C33 N2 Y1 O11 177.9(2) . .
C25 N2 Y1 O10 -88.4(3) . .
C33 N2 Y1 O10 95.4(2) . .
C25 N2 Y1 O6 46.5(3) . .
C33 N2 Y1 O6 -129.74(19) . .
C25 N2 Y1 O3 102.0(3) . .
C33 N2 Y1 O3 -74.3(2) . .
C25 N2 Y1 O9 167.4(3) . .
C33 N2 Y1 O9 -8.9(2) . .
C25 N2 Y1 N1 -145.7(3) . .
C33 N2 Y1 N1 37.98(19) . .

loop_
_platon_squeeze_void_nr
_platon_squeeze_void_average_x
_platon_squeeze_void_average_y
_platon_squeeze_void_average_z
_platon_squeeze_void_volume
_platon_squeeze_void_count_electrons
_platon_squeeze_void_content
1 0.101 0.047 0.207 9 0 ' '
2 0.656 0.198 0.361 169 11 ' '
3 0.656 0.302 0.861 169 11 ' '
4 0.101 0.453 0.707 9 0 ' '
5 0.899 0.547 0.293 9 0 ' '
6 0.344 0.698 0.139 170 11 ' '
7 0.344 0.802 0.639 170 11 ' '
8 0.899 0.953 0.793 9 0 ' '
